data_9004036
loop_
_publ_author_name
'Skala, R.'
'Cisarova, I.'
'Drabek, M.'

_publ_section_title
;
 Inversion twinning in troilite
 Sample: Synthetic
;
_journal_name_full 'American Mineralogist'
_journal_page_first 917
_journal_page_last 921
_journal_paper_doi 10.2138/am.2006.1999
_journal_volume 91
_journal_year 2006
_chemical_formula_sum 'Fe S'
_chemical_name_mineral Troilite
_space_group_IT_number 190
_symmetry_space_group_name_Hall 'P -6c -2c'
_symmetry_space_group_name_H-M 'P -6 2 c'
_cell_angle_alpha 90
_cell_angle_beta 90
_cell_angle_gamma 120
_cell_length_a 5.9660
_cell_length_b 5.9660
_cell_length_c 11.7650
_cell_formula_units_Z 12
_cell_volume 362.651
_database_code_amcsd 0004160
_exptl_crystal_density_diffrn 4.831
_cod_database_code 9004036

loop_
_space_group_symop_operation_xyz
x,y,z
-x,-x+y,1/2+z
-x+y,-x,1/2-z
y,x,-z
-y,x-y,z
x-y,-y,1/2+z
x,y,1/2-z
-x,-x+y,-z
-x+y,-x,z
y,x,1/2+z
-y,x-y,1/2-z
x-y,-y,-z

loop_
_atom_site_aniso_label
_atom_site_aniso_U_11
_atom_site_aniso_U_22
_atom_site_aniso_U_33
_atom_site_aniso_U_12
_atom_site_aniso_U_13
_atom_site_aniso_U_23
Fe1 0.02150 0.01820 0.01540 0.01080 -0.00060 -0.00130
S1 0.01610 0.01610 0.01940 0.00805 0.00000 0.00000
S2 0.01460 0.01460 0.01570 0.00785 0.00000 0.00000
S3 0.01410 0.01440 0.01720 0.00750 0.00000 0.00000

loop_
_atom_site_label
_atom_site_fract_x
_atom_site_fract_y
_atom_site_fract_z
_atom_site_U_iso_or_equiv
Fe1 0.37860 0.05460 0.12302 0.01800
S1 0.00000 0.00000 0.00000 0.01720
S2 0.33333 0.66667 0.01980 0.01490
S3 0.66560 -0.00290 0.25000 0.01500

loop_
_cod_related_entry_id
_cod_related_entry_database
_cod_related_entry_code
1 AMCSD 0004160
